data_4115415
loop_
_publ_author_name
'Hideki Fujiwara'
'Emiko Fujiwara'
'Yasuhiro Nakazawa'
'Bakhyt Zh. Narymbetov'
'Kiyonori Kato'
'Hayao Kobayashi'
'Akiko Kobayashi'
'Madoka Tokumoto'
'Patrick Cassoux'

_publ_section_title
;
 A Novel Antiferromagnetic Organic Superconductor \k-(BETS)2FeBr4 [Where
 BETS = Bis(ethylenedithio)tetraselenafulvalene]
;
_journal_name_full 'Journal of the American Chemical Society'
_journal_page_first 306
_journal_page_last 314
_journal_paper_doi 10.1021/ja002439x
_journal_volume 123
_journal_year 2001
_chemical_formula_sum 'C10 H8 Br2 Fe0.5 S4 Se4'
_chemical_formula_weight 759.98
_space_group_IT_number 62
_symmetry_cell_setting orthorhombic
_symmetry_Int_Tables_number 62
_symmetry_space_group_name_Hall '-P 2ac 2n'
_symmetry_space_group_name_H-M 'P n m a'
_audit_creation_date 'Tue Jun  8 17:07:41 1999'
_audit_creation_method 'from TEXRAY.INF file'
_cell_angle_alpha 90
_cell_angle_beta 90
_cell_angle_gamma 90
_cell_formula_units_Z 8
_cell_length_a 11.787(6)
_cell_length_b 36.607(9)
_cell_length_c 8.504(5)
_cell_measurement_reflns_used 23
_cell_measurement_temperature 296.2
_cell_measurement_theta_max 12.4
_cell_measurement_theta_min 11.2
_cell_volume 3669(3)
_computing_cell_refinement 'MSC/AFC Diffractometer Control'
_computing_data_collection 'MSC/AFC Diffractometer Control'
_computing_data_reduction teXsan
_computing_publication_material teXsan
_computing_structure_refinement teXsan
_computing_structure_solution SHELXS86
_diffrn_ambient_temperature 296.2
_diffrn_measurement_device 'Rigaku AFC5R'
_diffrn_measurement_method \w-2\q
_diffrn_orient_matrix_UB_11 0.00030
_diffrn_orient_matrix_UB_12 0.02183
_diffrn_orient_matrix_UB_13 0.07066
_diffrn_orient_matrix_UB_21 0.01677
_diffrn_orient_matrix_UB_22 -0.01611
_diffrn_orient_matrix_UB_23 0.09209
_diffrn_orient_matrix_UB_31 0.08316
_diffrn_orient_matrix_UB_32 0.00317
_diffrn_orient_matrix_UB_33 -0.01883
_diffrn_radiation_detector 'scintillation counter'
_diffrn_radiation_monochromator graphite
_diffrn_radiation_source 'Rigaku rotating anode'
_diffrn_radiation_type 'Mo K\a'
_diffrn_radiation_wavelength 0.7107
_diffrn_reflns_av_R_equivalents 0.00
_diffrn_reflns_av_sigmaI/netI 0.283
_diffrn_reflns_limit_h_max 16
_diffrn_reflns_limit_h_min 0
_diffrn_reflns_limit_k_max 51
_diffrn_reflns_limit_k_min 0
_diffrn_reflns_limit_l_max 11
_diffrn_reflns_limit_l_min 0
_diffrn_reflns_number 6011
_diffrn_reflns_reduction_process 'Lp corrections applied'
_diffrn_reflns_theta_max 29.99
_diffrn_reflns_theta_min 1.11
_diffrn_standards_decay_% 0.09
_diffrn_standards_interval_count 150
_diffrn_standards_number 3
_exptl_absorpt_coefficient_mu 13.190
_exptl_absorpt_correction_T_max 1.000
_exptl_absorpt_correction_T_min 0.259
_exptl_absorpt_correction_type '\y scans(North,Phillips & Mathews,1968)'
_exptl_crystal_colour black
_exptl_crystal_density_diffrn 2.751
_exptl_crystal_description plate
_exptl_crystal_F_000 2808.00
_exptl_crystal_size_max 0.250
_exptl_crystal_size_mid 0.200
_exptl_crystal_size_min 0.010
_refine_diff_density_max 1.06
_refine_diff_density_min -1.16
_refine_ls_extinction_method none
_refine_ls_goodness_of_fit_obs 1.416
_refine_ls_hydrogen_treatment noref
_refine_ls_matrix_type full
_refine_ls_number_constraints 0
_refine_ls_number_parameters 190
_refine_ls_number_reflns 1485
_refine_ls_number_restraints 0
_refine_ls_R_factor_obs 0.0530
_refine_ls_shift/esd_max 0.0070
_refine_ls_shift/esd_mean 0.0000
_refine_ls_structure_factor_coef F
_refine_ls_weighting_details 'w = 1/[\s^2^(Fo) + 0.00012|Fo|^2^]'
_refine_ls_weighting_scheme calc
_refine_ls_wR_factor_obs 0.0492
_reflns_number_observed 1485
_reflns_number_total 6011
_reflns_observed_criterion >3.0sigma(I)
_cod_data_source_file ja002439x.cif
_cod_data_source_block JA002439X-33-161
_cod_depositor_comments
;
The following automatic conversions were performed:

'_refine_ls_weighting_scheme' value 'w = 1/[\s^2^(Fo) +
0.00012|Fo|^2^]' was changed to 'calc'. New tag
'_refine_ls_weighting_details' was created. The value of the new tag
was set to 'w = 1/[\s^2^(Fo) + 0.00012|Fo|^2^]'.

Automatic conversion script
Id: cif_fix_values 3143 2015-03-26 13:38:13Z robertas 
;
_cod_original_cell_volume 3669(2)
_cod_original_sg_symbol_H-M 'P n m a '
_cod_original_formula_sum 'C10 H8 Br2 Fe0.50 S4 Se4 '
_cod_database_code 4115415

loop_
_symmetry_equiv_pos_as_xyz
'   +x,   +y,   +z'
1/2+x,1/2-y,1/2-z
'   -x,1/2+y,   -z'
'1/2-x,   -y,1/2+z'
'   -x,   -y,   -z'
1/2-x,1/2+y,1/2+z
'   +x,1/2-y,   +z'
'1/2+x,   +y,1/2-z'

loop_
_atom_site_aniso_label
_atom_site_aniso_U_11
_atom_site_aniso_U_22
_atom_site_aniso_U_33
_atom_site_aniso_U_12
_atom_site_aniso_U_13
_atom_site_aniso_U_23
Br(1) 0.072(2) 0.046(2) 0.090(2) -0.019(1) -0.012(2) -0.004(1)
Br(2) 0.104(3) 0.121(4) 0.083(3) 0.0000 0.055(3) 0.0000
Br(3) 0.056(2) 0.057(2) 0.068(2) 0.0000 -0.019(2) 0.0000
Se(1) 0.033(1) 0.028(1) 0.045(1) -0.0020(10) 0.006(1) 0.000(1)
Se(2) 0.044(1) 0.030(1) 0.052(1) 0.000(1) 0.014(1) 0.009(1)
Se(3) 0.036(1) 0.027(1) 0.046(1) 0.0022(10) 0.011(1) 0.006(1)
Se(4) 0.037(1) 0.028(1) 0.049(1) -0.001(1) 0.013(1) 0.004(1)
Fe(1) 0.040(2) 0.029(2) 0.046(3) 0.0000 0.006(2) 0.0000
S(1) 0.067(4) 0.030(3) 0.052(4) 0.012(3) 0.016(3) 0.005(3)
S(2) 0.055(4) 0.030(3) 0.097(5) 0.009(3) 0.024(4) 0.017(3)
S(3) 0.049(3) 0.032(3) 0.080(5) 0.006(3) 0.019(3) 0.017(3)
S(4) 0.041(3) 0.031(3) 0.064(4) 0.005(3) 0.011(3) 0.002(3)
C(1) 0.12(2) 0.04(1) 0.06(2) 0.05(1) 0.05(2) 0.03(1)
C(2) 0.11(2) 0.06(2) 0.27(4) 0.06(2) 0.13(3) 0.10(2)
C(3) 0.028(10) 0.016(9) 0.04(1) 0.003(8) 0.005(9) 0.012(9)
C(4) 0.008(9) 0.04(1) 0.05(1) 0.003(9) 0.000(8) 0.00(1)
C(5) 0.03(1) 0.03(1) 0.03(1) -0.01(1) 0.006(9) -0.009(9)
C(6) 0.03(1) 0.02(1) 0.03(1) -0.005(9) 0.001(9) 0.009(9)
C(7) 0.032(10) 0.02(1) 0.04(1) 0.003(9) 0.005(9) 0.002(10)
C(8) 0.05(1) 0.02(1) 0.02(1) 0.005(10) -0.003(9) 0.004(8)
C(9) 0.07(2) 0.02(1) 0.07(2) 0.00(1) 0.01(1) 0.01(1)
C(10) 0.05(1) 0.04(1) 0.08(2) 0.00(1) -0.01(1) -0.01(1)

loop_
_atom_site_label
_atom_site_fract_x
_atom_site_fract_y
_atom_site_fract_z
_atom_site_U_iso_or_equiv
_atom_site_thermal_displace_type
_atom_site_calc_flag
_atom_site_occupancy
_atom_site_refinement_flags
Br1 0.5387(2) 0.19798(7) 0.7016(3) 0.0695(9) Uani d 1.00 .
Br2 0.7699(4) 0.2500 0.4991(5) 0.103(2) Uani d 0.50 S
Br3 0.7483(3) 0.2500 0.9547(4) 0.060(1) Uani d 0.50 S
Se1 0.5593(2) -0.06487(6) 0.7198(2) 0.0350(5) Uani d 1.00 .
Se2 0.3532(2) -0.08312(6) 0.9451(2) 0.0421(6) Uani d 1.00 .
Se3 0.4841(2) 0.02593(5) 0.7359(2) 0.0362(6) Uani d 1.00 .
Se4 0.2835(2) 0.00497(5) 0.9688(2) 0.0379(6) Uani d 1.00 .
Fe1 0.6503(3) 0.2500 0.7168(5) 0.038(1) Uani d 0.50 S
S1 0.5920(5) -0.1454(1) 0.6347(6) 0.050(2) Uani d 1.00 .
S2 0.3711(5) -0.1650(2) 0.8800(8) 0.060(2) Uani d 1.00 .
S3 0.4120(4) 0.1054(1) 0.7210(7) 0.054(2) Uani d 1.00 .
S4 0.1872(4) 0.0816(1) 0.9689(6) 0.045(2) Uani d 1.00 .
C1 0.567(2) -0.1890(5) 0.731(3) 0.074(8) Uani d 1.00 .
C2 0.488(2) -0.1917(7) 0.843(4) 0.15(1) Uani d 1.00 .
C3 0.512(1) -0.1143(4) 0.742(2) 0.028(5) Uani d 1.00 .
C4 0.425(1) -0.1224(5) 0.836(2) 0.030(5) Uani d 1.00 .
C5 0.435(1) -0.0470(5) 0.836(2) 0.032(6) Uani d 1.00 .
C6 0.405(1) -0.0109(5) 0.844(2) 0.027(5) Uani d 1.00 .
C7 0.378(1) 0.0635(5) 0.798(2) 0.030(5) Uani d 1.00 .
C8 0.295(1) 0.0537(5) 0.891(2) 0.028(5) Uani d 1.00 .
C9 0.296(2) 0.1333(5) 0.787(3) 0.055(7) Uani d 1.00 .
C10 0.251(2) 0.1262(5) 0.943(3) 0.056(8) Uani d 1.00 .
H1 0.6394 -0.1981 0.7713 0.0794 Uiso calc 1.00 .
H2 0.5452 -0.2068 0.6497 0.0794 Uiso calc 1.00 .
H3 0.5361 -0.1913 0.9403 0.1398 Uiso calc 1.00 .
H4 0.4632 -0.2173 0.8377 0.1398 Uiso calc 1.00 .
H5 0.2320 0.1304 0.7148 0.0601 Uiso calc 1.00 .
H6 0.3171 0.1590 0.7799 0.0601 Uiso calc 1.00 .
H7 0.3139 0.1293 1.0166 0.0621 Uiso calc 1.00 .
H8 0.1964 0.1452 0.9709 0.0621 Uiso calc 1.00 .

loop_
_atom_type_symbol
_atom_type_oxidation_number
_atom_type_number_in_cell
_atom_type_scat_dispersion_real
_atom_type_scat_dispersion_imag
_atom_type_scat_source
C 0 80 0.003 0.002
;International Tables for Crystallography
(1992, Vol. C, Tables 4.2.6.8 and 6.1.1.1)
;
H 0 64 0.000 0.000
;International Tables for Crystallography
(1992, Vol. C, Table 6.1.1.2)
;
S 0 32 0.125 0.123
;International Tables for Crystallography
(1992, Vol. C, Tables 4.2.6.8 and 6.1.1.1)
;
Se 0 32 -0.093 2.226
;International Tables for Crystallography
(1992, Vol. C, Tables 4.2.6.8 and 6.1.1.1)
;
Fe 0 4 0.346 0.844
;International Tables for Crystallography
(1992, Vol. C, Tables 4.2.6.8 and 6.1.1.1)
;
Br 0 16 -0.290 2.459
;International Tables for Crystallography
(1992, Vol. C, Tables 4.2.6.8 and 6.1.1.1)
;

loop_
_geom_angle_atom_site_label_1
_geom_angle_atom_site_label_2
_geom_angle_atom_site_label_3
_geom_angle
_geom_angle_site_symmetry_1
_geom_angle_site_symmetry_2
_geom_angle_site_symmetry_3
_geom_angle_publ_flag
C(3) Se(1) C(5) 92.8(7) 1_555 1_555 1_555 yes
C(4) Se(2) C(5) 93.7(7) 1_555 1_555 1_555 yes
C(6) Se(3) C(7) 93.3(7) 1_555 1_555 1_555 yes
C(6) Se(4) C(8) 92.3(8) 1_555 1_555 1_555 yes
Br(1) Fe(1) Br(1) 110.4(2) 1_555 1_555 7_555 yes
Br(1) Fe(1) Br(2) 107.4(1) 1_555 1_555 1_555 yes
Br(1) Fe(1) Br(3) 109.3(1) 1_555 1_555 1_555 yes
Br(1) Fe(1) Br(2) 107.4(1) 7_555 1_555 1_555 yes
Br(1) Fe(1) Br(3) 109.3(1) 7_555 1_555 1_555 yes
Br(2) Fe(1) Br(3) 113.0(2) 1_555 1_555 1_555 yes
C(1) S(1) C(3) 104.7(8) 1_555 1_555 1_555 yes
C(2) S(2) C(4) 100(1) 1_555 1_555 1_555 yes
C(7) S(3) C(9) 102.3(8) 1_555 1_555 1_555 yes
C(8) S(4) C(10) 100.4(9) 1_555 1_555 1_555 yes
S(1) C(1) C(2) 119(1) 1_555 1_555 1_555 yes
S(1) C(1) H(1) 108(1) 1_555 1_555 1_555 no
S(1) C(1) H(2) 108(1) 1_555 1_555 1_555 no
C(2) C(1) H(1) 109(2) 1_555 1_555 1_555 no
C(2) C(1) H(2) 105(2) 1_555 1_555 1_555 no
H(1) C(1) H(2) 104(1) 1_555 1_555 1_555 no
S(2) C(2) C(1) 130(1) 1_555 1_555 1_555 yes
S(2) C(2) H(3) 106(2) 1_555 1_555 1_555 no
S(2) C(2) H(4) 107(1) 1_555 1_555 1_555 no
C(1) C(2) H(3) 101(2) 1_555 1_555 1_555 no
C(1) C(2) H(4) 104(2) 1_555 1_555 1_555 no
H(3) C(2) H(4) 102(2) 1_555 1_555 1_555 no
Se(1) C(3) S(1) 114.2(9) 1_555 1_555 1_555 yes
Se(1) C(3) C(4) 119(1) 1_555 1_555 1_555 yes
S(1) C(3) C(4) 126(1) 1_555 1_555 1_555 yes
Se(2) C(4) S(2) 114.5(9) 1_555 1_555 1_555 yes
Se(2) C(4) C(3) 117(1) 1_555 1_555 1_555 yes
S(2) C(4) C(3) 127(1) 1_555 1_555 1_555 yes
Se(1) C(5) Se(2) 114.4(9) 1_555 1_555 1_555 yes
Se(1) C(5) C(6) 123(1) 1_555 1_555 1_555 yes
Se(2) C(5) C(6) 121(1) 1_555 1_555 1_555 yes
Se(3) C(6) Se(4) 115.6(9) 1_555 1_555 1_555 yes
Se(3) C(6) C(5) 122(1) 1_555 1_555 1_555 yes
Se(4) C(6) C(5) 121(1) 1_555 1_555 1_555 yes
Se(3) C(7) S(3) 112.4(9) 1_555 1_555 1_555 yes
Se(3) C(7) C(8) 117(1) 1_555 1_555 1_555 yes
S(3) C(7) C(8) 130(1) 1_555 1_555 1_555 yes
Se(4) C(8) S(4) 111.2(9) 1_555 1_555 1_555 yes
Se(4) C(8) C(7) 121(1) 1_555 1_555 1_555 yes
S(4) C(8) C(7) 127(1) 1_555 1_555 1_555 yes
S(3) C(9) C(10) 117(1) 1_555 1_555 1_555 yes
S(3) C(9) H(5) 109(1) 1_555 1_555 1_555 no
S(3) C(9) H(6) 109(1) 1_555 1_555 1_555 no
C(10) C(9) H(5) 105(1) 1_555 1_555 1_555 no
C(10) C(9) H(6) 108(1) 1_555 1_555 1_555 no
H(5) C(9) H(6) 105(1) 1_555 1_555 1_555 no
S(4) C(10) C(9) 114(1) 1_555 1_555 1_555 yes
S(4) C(10) H(7) 110(1) 1_555 1_555 1_555 no
S(4) C(10) H(8) 110(1) 1_555 1_555 1_555 no
C(9) C(10) H(7) 106(1) 1_555 1_555 1_555 no
C(9) C(10) H(8) 109(1) 1_555 1_555 1_555 no
H(7) C(10) H(8) 105(1) 1_555 1_555 1_555 no

loop_
_geom_bond_atom_site_label_1
_geom_bond_atom_site_label_2
_geom_bond_distance
_geom_bond_site_symmetry_1
_geom_bond_site_symmetry_2
_geom_bond_publ_flag
Br(1) Fe(1) 2.318(3) 1_555 1_555 yes
Br(2) Fe(1) 2.327(5) 1_555 1_555 yes
Br(3) Fe(1) 2.329(5) 1_555 1_555 yes
Se(1) C(3) 1.90(2) 1_555 1_555 yes
Se(1) C(5) 1.89(2) 1_555 1_555 yes
Se(2) C(4) 1.91(2) 1_555 1_555 yes
Se(2) C(5) 1.88(2) 1_555 1_555 yes
Se(3) C(6) 1.88(2) 1_555 1_555 yes
Se(3) C(7) 1.93(2) 1_555 1_555 yes
Se(4) C(6) 1.88(2) 1_555 1_555 yes
Se(4) C(8) 1.91(2) 1_555 1_555 yes
S(1) C(1) 1.82(2) 1_555 1_555 yes
S(1) C(3) 1.74(2) 1_555 1_555 yes
S(2) C(2) 1.72(2) 1_555 1_555 yes
S(2) C(4) 1.72(2) 1_555 1_555 yes
S(3) C(7) 1.72(2) 1_555 1_555 yes
S(3) C(9) 1.80(2) 1_555 1_555 yes
S(4) C(8) 1.76(2) 1_555 1_555 yes
S(4) C(10) 1.81(2) 1_555 1_555 yes
C(1) C(2) 1.34(3) 1_555 1_555 yes
C(3) C(4) 1.34(2) 1_555 1_555 yes
C(5) C(6) 1.37(2) 1_555 1_555 yes
C(7) C(8) 1.31(2) 1_555 1_555 yes
C(9) C(10) 1.46(3) 1_555 1_555 yes

loop_
_geom_contact_atom_site_label_1
_geom_contact_atom_site_label_2
_geom_contact_distance
_geom_contact_site_symmetry_1
_geom_contact_site_symmetry_2
Se(3) S(4) 3.593(6) 1_555 8_556
S(1) S(3) 3.362(8) 1_555 5_656
S(1) S(2) 3.369(8) 1_555 8_556
S(4) C(3) 3.51(2) 1_555 4_555
C(6) C(6) 3.56(3) 1_555 5_657
